data_2242076
loop_
_publ_author_name
'Kvyatkovskaya, Elisaveta A.'
'Zaytsev, Vladimir P.'
'Zubkov, Fedor I.'
'Dorovatovskii, Pavel V.'
'Zubavichus, Yan V.'
'Khrustalev, Victor N.'

_publ_section_title
;
 Interaction between maleic acid and <i>N</i>-<i>R</i>-furfurylamines:
 crystal structure of
 2-methyl-<i>N</i>-[(5-phenylfuran-2-yl)methyl]propan-2-aminium
 (2<i>Z</i>)-3-carboxyacrylate and
 <i>N</i>-[(5-iodofuran-2-yl)methyl]-2-methylpropan-2-aminium
 (2<i>Z</i>)-3-carboxyprop-2-enoate
;
_journal_coeditor_code HB7663
_journal_issue 4
_journal_name_full 'Acta Crystallographica Section E'
_journal_page_first 515
_journal_page_last 519
_journal_paper_doi 10.1107/S2056989017003541
_journal_volume 73
_journal_year 2017
_chemical_formula_iupac 'C9 H15 I N O +, C4 H3 O4 -'
_chemical_formula_moiety 'C9 H15 I N O +, C4 H3 O4 -'
_chemical_formula_sum 'C13 H18 I N O5'
_chemical_formula_weight 395.18
_chemical_name_systematic
;
<i>N</i>-[(5-Iodofuran-2-yl)methyl]-2-methylpropan-2-aminium
(2<i>Z</i>)-3-carboxyprop-2-enoate
;
_space_group_crystal_system monoclinic
_space_group_IT_number 14
_space_group_name_Hall '-P 2yn'
_space_group_name_H-M_alt 'P 1 21/n 1'
_symmetry_space_group_name_Hall '-P 2yn'
_symmetry_space_group_name_H-M 'P 1 21/n 1'
_atom_sites_solution_hydrogens mixed
_atom_sites_solution_primary difmap
_atom_sites_solution_secondary difmap
_audit_creation_method SHELXL-2015
_cell_angle_alpha 90
_cell_angle_beta 93.17(3)
_cell_angle_gamma 90
_cell_formula_units_Z 4
_cell_length_a 5.7501(12)
_cell_length_b 28.272(6)
_cell_length_c 9.6402(19)
_cell_measurement_reflns_used 600
_cell_measurement_temperature 100(2)
_cell_measurement_theta_max 35.0
_cell_measurement_theta_min 3.5
_cell_volume 1564.8(6)
_computing_cell_refinement
;
<i>iMosflm</i> (Battye <i>et al.</i>, 2011)
;
_computing_data_collection
;
<i>Automar</i> (MarXperts, 2015)
;
_computing_data_reduction
;
<i>iMosflm</i> (Battye <i>et al.</i>, 2011)
;
_computing_molecular_graphics
;
SHELXTL (Sheldrick, 2008)
;
_computing_publication_material
;
SHELXTL (Sheldrick, 2008)
;
_computing_structure_refinement
;
SHELXL2014 (Sheldrick, 2015b)
;
_computing_structure_solution
;
SHELXT (Sheldrick, 2015a)
;
_diffrn_ambient_temperature 100(2)
_diffrn_measured_fraction_theta_full 0.960
_diffrn_measured_fraction_theta_max 0.908
_diffrn_measurement_device_type 'Rayonix SX165 CCD'
_diffrn_measurement_method '\f scan'
_diffrn_radiation_type synchrotron
_diffrn_radiation_wavelength 0.96990
_diffrn_reflns_av_R_equivalents 0.0681
_diffrn_reflns_limit_h_max 7
_diffrn_reflns_limit_h_min -7
_diffrn_reflns_limit_k_max 36
_diffrn_reflns_limit_k_min -36
_diffrn_reflns_limit_l_max 11
_diffrn_reflns_limit_l_min -11
_diffrn_reflns_number 21875
_diffrn_reflns_theta_full 35.587
_diffrn_reflns_theta_max 38.446
_diffrn_reflns_theta_min 3.494
_exptl_absorpt_coefficient_mu 4.691
_exptl_absorpt_correction_T_max 0.860
_exptl_absorpt_correction_T_min 0.460
_exptl_absorpt_correction_type multi-scan
_exptl_absorpt_process_details
;
(<i>Scala</i>; Evans, 2006)
;
_exptl_crystal_colour colourless
_exptl_crystal_density_diffrn 1.678
_exptl_crystal_description needle
_exptl_crystal_F_000 784
_exptl_crystal_size_max 0.30
_exptl_crystal_size_mid 0.05
_exptl_crystal_size_min 0.03
_refine_diff_density_max 0.941
_refine_diff_density_min -1.208
_refine_ls_extinction_coef 0.0047(5)
_refine_ls_extinction_expression Fc^*^=kFc[1+0.001xFc^2^\l^3^/sin(2\q)]^-1/4^
_refine_ls_extinction_method
;
SHELXL2014 (Sheldrick, 2015a)
;
_refine_ls_goodness_of_fit_ref 1.019
_refine_ls_hydrogen_treatment mixed
_refine_ls_matrix_type full
_refine_ls_number_parameters 194
_refine_ls_number_reflns 3146
_refine_ls_number_restraints 0
_refine_ls_restrained_S_all 1.019
_refine_ls_R_factor_all 0.0469
_refine_ls_R_factor_gt 0.0400
_refine_ls_shift/su_max 0.000
_refine_ls_shift/su_mean 0.000
_refine_ls_structure_factor_coef Fsqd
_refine_ls_weighting_details 'w=1/[\s^2^(Fo^2^)+(0.0377P)^2^+3.0P] where P=(Fo^2^+2Fc^2^)/3'
_refine_ls_weighting_scheme calc
_refine_ls_wR_factor_gt 0.0942
_refine_ls_wR_factor_ref 0.0998
_reflns_number_gt 2714
_reflns_number_total 3146
_reflns_threshold_expression 'I > 2\s(I)'
_cod_data_source_file hb7663sup1.cif
_cod_data_source_block II
_cod_database_code 2242076
_shelx_space_group_comment
;
The symmetry employed for this shelxl refinement is uniquely defined
by the following loop, which should always be used as a source of
symmetry information in preference to the above space-group names.
They are only intended as comments.
;
_shelx_estimated_absorpt_t_min 0.561
_shelx_estimated_absorpt_t_max 0.937
_shelxl_version_number 2014/6

loop_
_space_group_symop_operation_xyz
'x, y, z'
'-x+1/2, y+1/2, -z+1/2'
'-x, -y, -z'
'x-1/2, -y-1/2, z-1/2'

loop_
_atom_site_type_symbol
_atom_site_label
_atom_site_fract_x
_atom_site_fract_y
_atom_site_fract_z
_atom_site_U_iso_or_equiv
_atom_site_adp_type
_atom_site_calc_flag
_atom_site_occupancy
I I1 0.75296(5) 0.48487(2) 0.86223(3) 0.05279(17) Uani d 1
O O1 0.4289(4) 0.56119(7) 0.7766(3) 0.0273(5) Uani d 1
O O2 0.6669(4) 0.62755(8) 0.4628(2) 0.0250(5) Uani d 1
O O3 0.4201(4) 0.64214(9) 0.2824(3) 0.0284(5) Uani d 1
O O4 0.7068(4) 0.65296(8) -0.1219(2) 0.0242(5) Uani d 1
O O5 0.4335(4) 0.65188(8) 0.0330(3) 0.0272(5) Uani d 1
H H5O 0.434(7) 0.6447(14) 0.153(5) 0.041 Uiso d 1
N N1 0.3606(4) 0.65833(8) 0.6639(3) 0.0172(5) Uani d 1
H H1A 0.436(6) 0.6486(12) 0.592(4) 0.021 Uiso d 1
H H1B 0.462(7) 0.6587(12) 0.735(4) 0.021 Uiso d 1
C C1 0.1674(5) 0.62389(10) 0.6907(4) 0.0227(7) Uani d 1
H H1C 0.1109 0.6293 0.7845 0.027 Uiso calc 1
H H1D 0.0355 0.6289 0.6219 0.027 Uiso calc 1
C C2 0.2549(5) 0.57433(10) 0.6802(4) 0.0247(7) Uani d 1
C C3 0.2006(7) 0.53816(12) 0.5920(5) 0.0379(9) Uani d 1
H H3 0.0876 0.5385 0.5163 0.045 Uiso calc 1
C C4 0.3478(8) 0.49932(12) 0.6355(5) 0.0425(10) Uani d 1
H H4 0.3511 0.4687 0.5950 0.051 Uiso calc 1
C C5 0.4796(6) 0.51500(11) 0.7450(4) 0.0307(9) Uani d 1
C C6 0.2890(5) 0.71010(10) 0.6427(3) 0.0189(7) Uani d 1
C C7 0.5174(5) 0.73740(10) 0.6298(4) 0.0236(7) Uani d 1
H H7A 0.6151 0.7339 0.7157 0.035 Uiso calc 1
H H7B 0.4829 0.7710 0.6137 0.035 Uiso calc 1
H H7C 0.6001 0.7248 0.5516 0.035 Uiso calc 1
C C8 0.1369(5) 0.71450(11) 0.5089(4) 0.0241(7) Uani d 1
H H8A 0.2219 0.7025 0.4310 0.036 Uiso calc 1
H H8B 0.0968 0.7478 0.4926 0.036 Uiso calc 1
H H8C -0.0061 0.6961 0.5171 0.036 Uiso calc 1
C C9 0.1632(5) 0.72673(10) 0.7693(4) 0.0225(7) Uani d 1
H H9A 0.0164 0.7094 0.7744 0.034 Uiso calc 1
H H9B 0.1308 0.7607 0.7611 0.034 Uiso calc 1
H H9C 0.2618 0.7208 0.8537 0.034 Uiso calc 1
C C10 0.6235(5) 0.63160(9) 0.3358(4) 0.0198(7) Uani d 1
C C11 0.8219(5) 0.62384(10) 0.2425(3) 0.0213(7) Uani d 1
H H11 0.9625 0.6131 0.2884 0.026 Uiso calc 1
C C12 0.8311(5) 0.62967(10) 0.1049(4) 0.0225(7) Uani d 1
H H12 0.9776 0.6225 0.0690 0.027 Uiso calc 1
C C13 0.6458(5) 0.64577(10) -0.0025(3) 0.0196(6) Uani d 1

loop_
_atom_site_aniso_label
_atom_site_aniso_U_11
_atom_site_aniso_U_22
_atom_site_aniso_U_33
_atom_site_aniso_U_12
_atom_site_aniso_U_13
_atom_site_aniso_U_23
I1 0.0535(2) 0.04314(19) 0.0625(3) 0.02765(12) 0.00979(16) 0.01596(12)
O1 0.0296(12) 0.0202(10) 0.0322(15) 0.0075(9) 0.0039(11) 0.0029(9)
O2 0.0267(12) 0.0268(11) 0.0221(14) 0.0022(9) 0.0057(10) 0.0000(9)
O3 0.0182(11) 0.0421(13) 0.0254(14) 0.0036(9) 0.0057(10) 0.0003(10)
O4 0.0217(11) 0.0293(11) 0.0218(13) -0.0005(8) 0.0017(10) 0.0046(9)
O5 0.0164(10) 0.0397(13) 0.0257(14) 0.0047(9) 0.0030(9) 0.0035(10)
N1 0.0150(12) 0.0167(11) 0.0201(15) 0.0015(9) 0.0032(11) 0.0001(10)
C1 0.0178(14) 0.0199(14) 0.031(2) -0.0007(11) 0.0050(13) 0.0017(13)
C2 0.0235(15) 0.0194(14) 0.032(2) -0.0016(11) 0.0062(14) 0.0039(13)
C3 0.042(2) 0.0239(16) 0.046(3) -0.0080(14) -0.0075(18) 0.0007(16)
C4 0.054(2) 0.0180(15) 0.056(3) -0.0022(16) 0.011(2) -0.0060(17)
C5 0.0343(18) 0.0207(15) 0.038(2) 0.0063(12) 0.0127(17) 0.0074(14)
C6 0.0180(14) 0.0159(13) 0.0231(19) 0.0027(10) 0.0033(13) -0.0002(11)
C7 0.0210(15) 0.0182(13) 0.032(2) 0.0006(11) 0.0046(14) 0.0021(13)
C8 0.0237(15) 0.0224(14) 0.0260(19) 0.0045(11) -0.0001(14) 0.0007(13)
C9 0.0198(14) 0.0214(13) 0.0267(19) 0.0024(11) 0.0046(13) -0.0040(13)
C10 0.0189(14) 0.0144(12) 0.026(2) -0.0001(10) 0.0054(13) 0.0007(12)
C11 0.0180(14) 0.0229(14) 0.0232(19) 0.0023(11) 0.0034(13) 0.0016(13)
C12 0.0164(14) 0.0230(14) 0.029(2) 0.0026(11) 0.0065(13) 0.0003(13)
C13 0.0172(13) 0.0181(13) 0.0235(19) -0.0005(10) 0.0014(13) 0.0007(12)

loop_
_atom_type_symbol
_atom_type_description
_atom_type_scat_dispersion_real
_atom_type_scat_dispersion_imag
_atom_type_scat_source
C C 0.0070 0.0030 'International Tables Vol C Tables 4.2.6.8 and 6.1.1.4'
H H 0.0000 0.0000 'International Tables Vol C Tables 4.2.6.8 and 6.1.1.4'
N N 0.0130 0.0070 'International Tables Vol C Tables 4.2.6.8 and 6.1.1.4'
O O 0.0210 0.0120 'International Tables Vol C Tables 4.2.6.8 and 6.1.1.4'
I I -0.0340 3.1360 'International Tables Vol C Tables 4.2.6.8 and 6.1.1.4'

loop_
_geom_angle_atom_site_label_1
_geom_angle_atom_site_label_2
_geom_angle_atom_site_label_3
_geom_angle
C5 O1 C2 105.2(3)
C10 O3 H5O 107.7(19)
C13 O5 H5O 107(2)
C1 N1 C6 116.4(2)
C1 N1 H1A 109(2)
C6 N1 H1A 109(2)
C1 N1 H1B 110(2)
C6 N1 H1B 105(2)
H1A N1 H1B 107(3)
C2 C1 N1 109.8(2)
C2 C1 H1C 109.7
N1 C1 H1C 109.7
C2 C1 H1D 109.7
N1 C1 H1D 109.7
H1C C1 H1D 108.2
C3 C2 O1 110.7(3)
C3 C2 C1 133.1(3)
O1 C2 C1 116.2(3)
C2 C3 C4 106.4(4)
C2 C3 H3 126.8
C4 C3 H3 126.8
C5 C4 C3 106.0(3)
C5 C4 H4 127.0
C3 C4 H4 127.0
C4 C5 O1 111.8(3)
C4 C5 I1 132.4(3)
O1 C5 I1 115.7(3)
C8 C6 C9 112.1(3)
C8 C6 N1 109.2(2)
C9 C6 N1 108.9(2)
C8 C6 C7 110.1(3)
C9 C6 C7 110.8(3)
N1 C6 C7 105.5(2)
C6 C7 H7A 109.5
C6 C7 H7B 109.5
H7A C7 H7B 109.5
C6 C7 H7C 109.5
H7A C7 H7C 109.5
H7B C7 H7C 109.5
C6 C8 H8A 109.5
C6 C8 H8B 109.5
H8A C8 H8B 109.5
C6 C8 H8C 109.5
H8A C8 H8C 109.5
H8B C8 H8C 109.5
C6 C9 H9A 109.5
C6 C9 H9B 109.5
H9A C9 H9B 109.5
C6 C9 H9C 109.5
H9A C9 H9C 109.5
H9B C9 H9C 109.5
O2 C10 O3 123.0(3)
O2 C10 C11 117.3(3)
O3 C10 C11 119.7(3)
C12 C11 C10 130.2(3)
C12 C11 H11 114.9
C10 C11 H11 114.9
C11 C12 C13 130.5(3)
C11 C12 H12 114.8
C13 C12 H12 114.8
O4 C13 O5 122.9(3)
O4 C13 C12 117.4(3)
O5 C13 C12 119.7(3)

loop_
_geom_bond_atom_site_label_1
_geom_bond_atom_site_label_2
_geom_bond_distance
I1 C5 2.068(4)
O1 C5 1.376(4)
O1 C2 1.379(4)
O2 C10 1.241(4)
O3 C10 1.287(4)
O3 H5O 1.25(5)
O4 C13 1.238(4)
O5 C13 1.297(3)
O5 H5O 1.18(5)
N1 C1 1.510(4)
N1 C6 1.531(4)
N1 H1A 0.88(4)
N1 H1B 0.88(4)
C1 C2 1.494(4)
C1 H1C 0.9900
C1 H1D 0.9900
C2 C3 1.355(5)
C3 C4 1.435(6)
C3 H3 0.9500
C4 C5 1.341(6)
C4 H4 0.9500
C6 C8 1.523(5)
C6 C9 1.527(4)
C6 C7 1.535(4)
C7 H7A 0.9800
C7 H7B 0.9800
C7 H7C 0.9800
C8 H8A 0.9800
C8 H8B 0.9800
C8 H8C 0.9800
C9 H9A 0.9800
C9 H9B 0.9800
C9 H9C 0.9800
C10 C11 1.507(4)
C11 C12 1.340(5)
C11 H11 0.9500
C12 C13 1.515(5)
C12 H12 0.9500

loop_
_geom_hbond_atom_site_label_D
_geom_hbond_atom_site_label_H
_geom_hbond_atom_site_label_A
_geom_hbond_site_symmetry_A
_geom_hbond_distance_DH
_geom_hbond_distance_HA
_geom_hbond_distance_DA
_geom_hbond_angle_DHA
O5 H5O O3 . 1.18(5) 1.25(5) 2.425(3) 172(4)
N1 H1A O2 . 0.88(4) 1.97(4) 2.828(3) 167(3)
N1 H1B O4 1_556 0.88(4) 1.92(4) 2.792(4) 172(3)

loop_
_geom_torsion_atom_site_label_1
_geom_torsion_atom_site_label_2
_geom_torsion_atom_site_label_3
_geom_torsion_atom_site_label_4
_geom_torsion
C6 N1 C1 C2 168.5(3)
C5 O1 C2 C3 -0.4(4)
C5 O1 C2 C1 -179.6(3)
N1 C1 C2 C3 -115.3(4)
N1 C1 C2 O1 63.7(4)
O1 C2 C3 C4 0.5(4)
C1 C2 C3 C4 179.6(3)
C2 C3 C4 C5 -0.5(4)
C3 C4 C5 O1 0.2(4)
C3 C4 C5 I1 -174.7(3)
C2 O1 C5 C4 0.1(4)
C2 O1 C5 I1 175.9(2)
C1 N1 C6 C8 -66.1(3)
C1 N1 C6 C9 56.6(4)
C1 N1 C6 C7 175.5(3)
O2 C10 C11 C12 -173.7(3)
O3 C10 C11 C12 6.0(5)
C10 C11 C12 C13 -0.3(5)
C11 C12 C13 O4 172.5(3)
C11 C12 C13 O5 -6.8(5)

_cod_database_fobs_code 2242076
